data_4071855
loop_
_publ_author_name
'Wang, Cun'
'Luo, He-Kuan'
'van Meurs, Martin'
'Stubbs, Ludger P.'
'Wong, Pui-Kwan'

_publ_section_title
;
 The New Tridentate Ligand CpSiNSiCp and Its Zirconium Complexes:
 Incorporation of Two Bridged Constrained-Geometry Units into One Molecule
;
_journal_issue 13
_journal_name_full Organometallics
_journal_page_first 2908
_journal_paper_doi 10.1021/om8004299
_journal_volume 27
_journal_year 2008
_chemical_formula_sum 'C16 H26 N2 Si2 Zr'
_chemical_formula_weight 393.79
_chemical_name_systematic
; 
 ? 
;
_space_group_IT_number 14
_symmetry_cell_setting monoclinic
_symmetry_space_group_name_Hall '-P 2ybc'
_symmetry_space_group_name_H-M 'P 1 21/c 1'
_atom_sites_solution_hydrogens geom
_atom_sites_solution_primary direct
_atom_sites_solution_secondary difmap
_audit_creation_method SHELXL-97
_cell_angle_alpha 90.00
_cell_angle_beta 110.744(2)
_cell_angle_gamma 90.00
_cell_formula_units_Z 4
_cell_length_a 8.7632(6)
_cell_length_b 27.233(2)
_cell_length_c 8.4558(6)
_cell_measurement_reflns_used 1529
_cell_measurement_temperature 223(2)
_cell_measurement_theta_max 21.75
_cell_measurement_theta_min 2.49
_cell_volume 1887.1(2)
_computing_cell_refinement 'Bruker SMART'
_computing_data_collection 'Bruker SMART'
_computing_data_reduction 'Bruker SAINT'
_computing_molecular_graphics 'Bruker SHELXTL'
_computing_publication_material 'Bruker SHELXTL'
_computing_structure_refinement 'SHELXL-97 (Sheldrick, 1997)'
_computing_structure_solution 'SHELXS-97 (Sheldrick, 1990)'
_diffrn_ambient_temperature 223(2)
_diffrn_measured_fraction_theta_full 0.999
_diffrn_measured_fraction_theta_max 0.999
_diffrn_measurement_device_type 'CCD area detector'
_diffrn_measurement_method 'phi and omega scans'
_diffrn_radiation_monochromator graphite
_diffrn_radiation_source 'fine-focus sealed tube'
_diffrn_radiation_type MoK\a
_diffrn_radiation_wavelength 0.71073
_diffrn_reflns_av_R_equivalents 0.0554
_diffrn_reflns_av_sigmaI/netI 0.0600
_diffrn_reflns_limit_h_max 9
_diffrn_reflns_limit_h_min -10
_diffrn_reflns_limit_k_max 32
_diffrn_reflns_limit_k_min -30
_diffrn_reflns_limit_l_max 10
_diffrn_reflns_limit_l_min -8
_diffrn_reflns_number 10701
_diffrn_reflns_theta_full 25.00
_diffrn_reflns_theta_max 25.00
_diffrn_reflns_theta_min 1.50
_exptl_absorpt_coefficient_mu 0.706
_exptl_absorpt_correction_T_max 0.9457
_exptl_absorpt_correction_T_min 0.8489
_exptl_absorpt_correction_type 'Sadabs, (Sheldrick 2001)'
_exptl_crystal_colour Yellow
_exptl_crystal_density_diffrn 1.386
_exptl_crystal_density_meas 0
_exptl_crystal_density_method 'not measured'
_exptl_crystal_description Block
_exptl_crystal_F_000 816
_exptl_crystal_size_max 0.24
_exptl_crystal_size_mid 0.20
_exptl_crystal_size_min 0.08
_refine_diff_density_max 1.285
_refine_diff_density_min -0.330
_refine_diff_density_rms 0.099
_refine_ls_extinction_method none
_refine_ls_goodness_of_fit_ref 1.047
_refine_ls_hydrogen_treatment mixed
_refine_ls_matrix_type full
_refine_ls_number_parameters 196
_refine_ls_number_reflns 3318
_refine_ls_number_restraints 0
_refine_ls_restrained_S_all 1.047
_refine_ls_R_factor_all 0.0641
_refine_ls_R_factor_gt 0.0473
_refine_ls_shift/su_max 0.001
_refine_ls_shift/su_mean 0.000
_refine_ls_structure_factor_coef Fsqd
_refine_ls_weighting_details 'calc w=1/[\s^2^(Fo^2^)+(0.0474P)^2^+0.9843P] where P=(Fo^2^+2Fc^2^)/3'
_refine_ls_weighting_scheme calc
_refine_ls_wR_factor_gt 0.1027
_refine_ls_wR_factor_ref 0.1094
_reflns_number_gt 2645
_reflns_number_total 3318
_reflns_threshold_expression >2sigma(I)
_cod_data_source_file om8004299.cif
_cod_data_source_block 7149a
_cod_depositor_comments
;
The following automatic conversions were performed:

'_symmetry_cell_setting' value 'Monoclinic' changed to 'monoclinic'
according to /home/saulius/struct/CIF-dictionaries/cif_core.dic
dictionary named 'cif_core.dic' version 2.4.1 from 2010-06-29.

Automatic conversion script
Id: cif_fix_values 1715 2011-07-08 13:25:40Z adriana 
;
_cod_original_sg_symbol_H-M P2(1)/c
_cod_database_code 4071855

loop_
_symmetry_equiv_pos_as_xyz
'x, y, z'
'-x, y+1/2, -z+1/2'
'-x, -y, -z'
'x, -y-1/2, z-1/2'

loop_
_atom_site_label
_atom_site_type_symbol
_atom_site_fract_x
_atom_site_fract_y
_atom_site_fract_z
_atom_site_U_iso_or_equiv
_atom_site_adp_type
_atom_site_occupancy
_atom_site_symmetry_multiplicity
_atom_site_calc_flag
_atom_site_refinement_flags
Zr1 Zr 1.08461(5) 0.134927(15) 0.28861(5) 0.02730(15) Uani 1 1 d .
Si1 Si 0.75505(15) 0.09742(5) 0.04764(14) 0.0322(3) Uani 1 1 d .
Si2 Si 0.77839(15) 0.17124(5) 0.35244(16) 0.0344(3) Uani 1 1 d .
N1 N 0.8273(4) 0.12555(12) 0.2393(4) 0.0297(8) Uani 1 1 d .
N2 N 1.1873(5) 0.07435(14) 0.4369(5) 0.0458(10) Uani 1 1 d .
C1 C 0.9437(5) 0.10610(17) -0.0041(5) 0.0341(10) Uani 1 1 d .
C2 C 1.0867(6) 0.07672(19) 0.0595(6) 0.0445(12) Uani 1 1 d .
H2 H 1.0878 0.0405 0.0685 0.053 Uiso 1 1 calc R
C3 C 1.2254(6) 0.1063(2) 0.0850(6) 0.0524(14) Uani 1 1 d .
H3 H 1.3393 0.0946 0.1177 0.063 Uiso 1 1 calc R
C4 C 1.1712(6) 0.1543(2) 0.0364(6) 0.0474(13) Uani 1 1 d .
H4 H 1.2399 0.1823 0.0278 0.057 Uiso 1 1 calc R
C5 C 1.0017(5) 0.15397(18) -0.0173(5) 0.0376(11) Uani 1 1 d .
H5 H 0.9311 0.1819 -0.0736 0.045 Uiso 1 1 calc R
C6 C 0.9847(5) 0.20086(16) 0.4331(5) 0.0337(10) Uani 1 1 d .
C7 C 1.1234(6) 0.18115(16) 0.5598(5) 0.0388(11) Uani 1 1 d .
H7 H 1.1229 0.1659 0.6658 0.047 Uiso 1 1 calc R
C8 C 1.2636(6) 0.19248(18) 0.5252(6) 0.0463(13) Uani 1 1 d .
H8 H 1.3774 0.1861 0.6005 0.056 Uiso 1 1 calc R
C9 C 1.2153(6) 0.21997(17) 0.3751(6) 0.0435(12) Uani 1 1 d .
H9 H 1.2893 0.2366 0.3267 0.052 Uiso 1 1 calc R
C10 C 1.0457(6) 0.22523(16) 0.3188(6) 0.0366(11) Uani 1 1 d .
H10 H 0.9811 0.2472 0.2260 0.044 Uiso 1 1 calc R
C11 C 0.7085(7) 0.03188(18) 0.0586(7) 0.0566(15) Uani 1 1 d .
H11A H 0.8057 0.0149 0.1301 0.085 Uiso 1 1 calc R
H11B H 0.6724 0.0179 -0.0541 0.085 Uiso 1 1 calc R
H11C H 0.6229 0.0284 0.1056 0.085 Uiso 1 1 calc R
C12 C 0.5767(6) 0.12859(19) -0.1108(6) 0.0491(13) Uani 1 1 d .
H12A H 0.4855 0.1284 -0.0712 0.074 Uiso 1 1 calc R
H12B H 0.5464 0.1114 -0.2179 0.074 Uiso 1 1 calc R
H12C H 0.6054 0.1622 -0.1257 0.074 Uiso 1 1 calc R
C13 C 0.6238(6) 0.21613(19) 0.2222(7) 0.0575(14) Uani 1 1 d .
H13A H 0.6606 0.2300 0.1363 0.086 Uiso 1 1 calc R
H13B H 0.6102 0.2422 0.2943 0.086 Uiso 1 1 calc R
H13C H 0.5204 0.1995 0.1684 0.086 Uiso 1 1 calc R
C14 C 0.7121(7) 0.1485(2) 0.5242(7) 0.0585(15) Uani 1 1 d .
H14A H 0.6110 0.1303 0.4759 0.088 Uiso 1 1 calc R
H14B H 0.6951 0.1761 0.5885 0.088 Uiso 1 1 calc R
H14C H 0.7955 0.1272 0.5984 0.088 Uiso 1 1 calc R
C15 C 1.3104(7) 0.0384(2) 0.4377(8) 0.0715(18) Uani 1 1 d .
H15A H 1.4004 0.0398 0.5451 0.107 Uiso 1 1 calc R
H15B H 1.3500 0.0456 0.3467 0.107 Uiso 1 1 calc R
H15C H 1.2628 0.0058 0.4219 0.107 Uiso 1 1 calc R
C16 C 1.1332(7) 0.0638(2) 0.5779(6) 0.0620(16) Uani 1 1 d .
H16A H 1.1045 0.0293 0.5759 0.093 Uiso 1 1 calc R
H16B H 1.0387 0.0838 0.5680 0.093 Uiso 1 1 calc R
H16C H 1.2206 0.0712 0.6836 0.093 Uiso 1 1 calc R

loop_
_atom_site_aniso_label
_atom_site_aniso_U_11
_atom_site_aniso_U_22
_atom_site_aniso_U_33
_atom_site_aniso_U_23
_atom_site_aniso_U_13
_atom_site_aniso_U_12
Zr1 0.0260(2) 0.0287(2) 0.0258(2) -0.00164(18) 0.00744(18) 0.00208(18)
Si1 0.0307(7) 0.0380(7) 0.0267(6) -0.0036(5) 0.0088(5) -0.0066(5)
Si2 0.0318(7) 0.0431(8) 0.0311(7) -0.0036(6) 0.0144(6) 0.0030(6)
N1 0.033(2) 0.031(2) 0.0219(18) 0.0005(15) 0.0061(16) -0.0024(16)
N2 0.049(3) 0.037(2) 0.045(2) 0.0029(19) 0.007(2) 0.0080(19)
C1 0.035(3) 0.045(3) 0.026(2) -0.010(2) 0.016(2) -0.004(2)
C2 0.043(3) 0.051(3) 0.046(3) -0.022(2) 0.024(2) -0.004(2)
C3 0.035(3) 0.077(4) 0.052(3) -0.017(3) 0.024(3) 0.004(3)
C4 0.046(3) 0.063(4) 0.041(3) -0.004(3) 0.025(3) -0.011(3)
C5 0.037(3) 0.051(3) 0.027(2) 0.002(2) 0.014(2) -0.007(2)
C6 0.035(2) 0.034(3) 0.032(2) -0.010(2) 0.011(2) 0.001(2)
C7 0.051(3) 0.036(3) 0.026(2) -0.006(2) 0.008(2) -0.003(2)
C8 0.036(3) 0.045(3) 0.046(3) -0.015(2) 0.000(2) -0.001(2)
C9 0.042(3) 0.037(3) 0.049(3) -0.008(2) 0.014(2) -0.012(2)
C10 0.040(3) 0.028(3) 0.037(3) -0.001(2) 0.008(2) -0.001(2)
C11 0.068(4) 0.047(3) 0.060(3) -0.013(3) 0.029(3) -0.019(3)
C12 0.035(3) 0.074(4) 0.033(3) 0.000(3) 0.006(2) -0.006(3)
C13 0.043(3) 0.060(4) 0.063(3) -0.010(3) 0.011(3) 0.015(3)
C14 0.064(4) 0.076(4) 0.051(3) -0.006(3) 0.038(3) -0.005(3)
C15 0.069(4) 0.050(4) 0.082(4) 0.005(3) 0.009(4) 0.025(3)
C16 0.070(4) 0.045(3) 0.055(3) 0.015(3) 0.002(3) -0.002(3)

loop_
_atom_type_symbol
_atom_type_description
_atom_type_scat_dispersion_real
_atom_type_scat_dispersion_imag
_atom_type_scat_source
C C 0.0033 0.0016 'International Tables Vol C Tables 4.2.6.8 and 6.1.1.4'
H H 0.0000 0.0000 'International Tables Vol C Tables 4.2.6.8 and 6.1.1.4'
N N 0.0061 0.0033 'International Tables Vol C Tables 4.2.6.8 and 6.1.1.4'
Si Si 0.0817 0.0704 'International Tables Vol C Tables 4.2.6.8 and 6.1.1.4'
Zr Zr -2.9673 0.5597 'International Tables Vol C Tables 4.2.6.8 and 6.1.1.4'

loop_
_geom_angle_atom_site_label_1
_geom_angle_atom_site_label_2
_geom_angle_atom_site_label_3
_geom_angle
N2 Zr1 N1 102.85(14)
N2 Zr1 C1 107.99(15)
N1 Zr1 C1 69.61(13)
N2 Zr1 C5 134.47(16)
N1 Zr1 C5 85.60(13)
C1 Zr1 C5 33.28(14)
N2 Zr1 C6 115.34(15)
N1 Zr1 C6 69.90(13)
C1 Zr1 C6 125.52(14)
C5 Zr1 C6 109.61(15)
N2 Zr1 C2 81.03(16)
N1 Zr1 C2 93.95(13)
C1 Zr1 C2 33.19(14)
C5 Zr1 C2 53.59(17)
C6 Zr1 C2 158.70(15)
N2 Zr1 C10 139.78(15)
N1 Zr1 C10 88.02(14)
C1 Zr1 C10 112.07(15)
C5 Zr1 C10 84.31(15)
C6 Zr1 C10 33.05(14)
C2 Zr1 C10 137.45(16)
N2 Zr1 C7 87.57(15)
N1 Zr1 C7 91.70(14)
C1 Zr1 C7 157.64(15)
C5 Zr1 C7 137.41(16)
C6 Zr1 C7 32.57(14)
C2 Zr1 C7 168.15(16)
C10 Zr1 C7 53.11(14)
N2 Zr1 C4 118.34(17)
N1 Zr1 C4 117.48(14)
C1 Zr1 C4 54.63(15)
C5 Zr1 C4 32.00(15)
C6 Zr1 C4 121.19(16)
C2 Zr1 C4 53.24(17)
C10 Zr1 C4 88.47(16)
C7 Zr1 C4 131.91(16)
N2 Zr1 C3 87.46(17)
N1 Zr1 C3 123.48(14)
C1 Zr1 C3 54.57(15)
C5 Zr1 C3 52.94(16)
C6 Zr1 C3 151.69(17)
C2 Zr1 C3 32.23(15)
C10 Zr1 C3 118.70(16)
C7 Zr1 C3 144.67(16)
C4 Zr1 C3 31.72(16)
N2 Zr1 C9 119.34(16)
N1 Zr1 C9 119.40(14)
C1 Zr1 C9 125.81(15)
C5 Zr1 C9 92.56(16)
C6 Zr1 C9 53.96(15)
C2 Zr1 C9 131.63(16)
C10 Zr1 C9 31.91(14)
C7 Zr1 C9 52.50(15)
C4 Zr1 C9 79.48(16)
C3 Zr1 C9 101.09(17)
N2 Zr1 C8 89.99(16)
N1 Zr1 C8 121.79(14)
C1 Zr1 C8 156.65(16)
C5 Zr1 C8 123.57(16)
C6 Zr1 C8 53.70(14)
C2 Zr1 C8 144.26(15)
C10 Zr1 C8 52.73(15)
C7 Zr1 C8 31.60(14)
C4 Zr1 C8 103.99(16)
C3 Zr1 C8 113.48(16)
C9 Zr1 C8 31.57(15)
N1 Si1 C11 113.8(2)
N1 Si1 C12 114.5(2)
C11 Si1 C12 109.5(3)
N1 Si1 C1 96.00(18)
C11 Si1 C1 111.4(2)
C12 Si1 C1 111.1(2)
N1 Si1 Zr1 43.07(12)
C11 Si1 Zr1 117.64(19)
C12 Si1 Zr1 132.82(17)
C1 Si1 Zr1 53.79(13)
N1 Si2 C14 113.9(2)
N1 Si2 C13 114.8(2)
C14 Si2 C13 108.5(3)
N1 Si2 C6 96.65(18)
C14 Si2 C6 112.9(2)
C13 Si2 C6 109.7(2)
N1 Si2 Zr1 42.59(12)
C14 Si2 Zr1 124.39(19)
C13 Si2 Zr1 126.99(18)
C6 Si2 Zr1 54.14(13)
Si1 N1 Si2 141.0(2)
Si1 N1 Zr1 104.39(16)
Si2 N1 Zr1 104.90(16)
C15 N2 C16 108.6(4)
C15 N2 Zr1 134.4(4)
C16 N2 Zr1 117.0(3)
C5 C1 C2 104.8(4)
C5 C1 Si1 120.4(3)
C2 C1 Si1 125.0(4)
C5 C1 Zr1 73.8(2)
C2 C1 Zr1 74.9(2)
Si1 C1 Zr1 88.59(15)
C3 C2 C1 109.4(5)
C3 C2 Zr1 76.3(3)
C1 C2 Zr1 72.0(2)
C4 C3 C2 107.7(4)
C4 C3 Zr1 73.7(3)
C2 C3 Zr1 71.5(2)
C5 C4 C3 107.5(5)
C5 C4 Zr1 70.9(2)
C3 C4 Zr1 74.5(3)
C4 C5 C1 110.6(4)
C4 C5 Zr1 77.1(3)
C1 C5 Zr1 72.9(2)
C7 C6 C10 105.3(4)
C7 C6 Si2 125.0(3)
C10 C6 Si2 120.0(3)
C7 C6 Zr1 75.0(2)
C10 C6 Zr1 73.9(2)
Si2 C6 Zr1 88.43(16)
C8 C7 C6 110.0(4)
C8 C7 Zr1 76.4(3)
C6 C7 Zr1 72.4(2)
C7 C8 C9 107.5(4)
C7 C8 Zr1 72.0(3)
C9 C8 Zr1 73.6(3)
C10 C9 C8 107.9(4)
C10 C9 Zr1 71.5(3)
C8 C9 Zr1 74.8(3)
C9 C10 C6 109.3(4)
C9 C10 Zr1 76.6(3)
C6 C10 Zr1 73.1(2)

loop_
_geom_bond_atom_site_label_1
_geom_bond_atom_site_label_2
_geom_bond_distance
Zr1 N2 2.075(4)
Zr1 N1 2.158(3)
Zr1 C1 2.470(4)
Zr1 C5 2.481(4)
Zr1 C6 2.498(4)
Zr1 C2 2.508(4)
Zr1 C10 2.508(4)
Zr1 C7 2.531(4)
Zr1 C4 2.559(4)
Zr1 C3 2.569(4)
Zr1 C9 2.572(4)
Zr1 C8 2.588(5)
Si1 N1 1.699(3)
Si1 C11 1.841(5)
Si1 C12 1.864(5)
Si1 C1 1.869(4)
Si2 N1 1.714(3)
Si2 C14 1.852(5)
Si2 C13 1.867(5)
Si2 C6 1.874(4)
N2 C15 1.455(6)
N2 C16 1.459(6)
C1 C5 1.418(6)
C1 C2 1.422(6)
C2 C3 1.410(7)
C3 C4 1.401(7)
C4 C5 1.391(6)
C6 C7 1.411(6)
C6 C10 1.424(6)
C7 C8 1.395(6)
C8 C9 1.404(7)
C9 C10 1.398(6)
